data_2310338
loop_
_publ_author_name
'Bang, W. B.'
'Carpenter, G. B.'

_publ_section_title
;
 The Crystal Structure of Boron Trifluoride Dihydrate
;
_journal_coden_ASTM ACCRA9
_journal_issue 6
_journal_name_full 'Acta Crystallographica'
_journal_page_first 742
_journal_page_last 745
_journal_paper_doi 10.1107/s0365110x64001815
_journal_volume 17
_journal_year 1964
_chemical_formula_sum 'B F3 H4 O2'
_chemical_name_systematic 'B F3 (H2 O)2'
_space_group_IT_number 14
_symmetry_space_group_name_Hall '-P 2ybc'
_symmetry_space_group_name_H-M 'P 1 21/c 1'
_cell_angle_alpha 90
_cell_angle_beta 90.45
_cell_angle_gamma 90
_cell_formula_units_Z 4
_cell_length_a 5.606
_cell_length_b 7.438
_cell_length_c 8.683
_cell_volume 362.048
_cod_data_source_file Bang_ACCRA9_1964_941.cif
_cod_data_source_block H4B1F3O2
_cod_depositor_comments
;
 Marking attached hydrogen atoms.

 Antanas Vaitkus,
 2017-11-23
;
_cod_original_cell_volume 362.0476
_cod_original_formula_sum 'H4 B1 F3 O2'
_cod_database_code 2310338

loop_
_symmetry_equiv_pos_as_xyz
x,y,z
-x,y+1/2,-z+1/2
-x,-y,-z
x,-y-1/2,z-1/2

loop_
_atom_site_label
_atom_site_type_symbol
_atom_site_fract_x
_atom_site_fract_y
_atom_site_fract_z
_atom_site_occupancy
_atom_site_U_iso_or_equiv
_atom_site_attached_hydrogens
B1 B+3 0.2439 0.1845 0.4262 1 0.0 0
F1 F-1 0.2656 0.0651 0.3069 1 0.0 0
F2 F-1 0.2651 0.1134 0.5676 1 0.0 0
F3 F-1 0.4026 0.3279 0.403 1 0.0 0
O1 O-2 0.991 0.2703 0.414 1 0.0 2
O2 O-2 0.7472 0.3168 0.6642 1 0.0 2
